data_7245024
loop_
_publ_author_name
'Budzikur, Daria'
'Kinzhybalo, Vasyl'
'\'Slepokura, Katarzyna'

_publ_section_title
;
 Crystal engineering and structural diversity of 2-aminopyridinium
 hypodiphosphates obtained by crystallization and dehydration
;
_journal_name_full CrystEngComm
_journal_paper_doi 10.1039/D2CE00261B
_journal_year 2022
_chemical_formula_moiety '2(C5 H7 N2), (H2 P2 O6)'
_chemical_formula_sum 'C10 H16 N4 O6 P2'
_chemical_formula_weight 350.21
_space_group_crystal_system monoclinic
_space_group_IT_number 14
_space_group_name_Hall '-P 2ybc'
_space_group_name_H-M_alt 'P 1 21/c 1'
_atom_sites_solution_hydrogens geom
_atom_sites_solution_primary dual
_atom_sites_solution_secondary difmap
_audit_creation_method SHELXL-2016/6
_audit_update_record
;
2022-02-24 deposited with the CCDC.	2022-05-13 downloaded from the CCDC.
;
_cell_angle_alpha 90
_cell_angle_beta 91.81(2)
_cell_angle_gamma 90
_cell_formula_units_Z 6
_cell_length_a 14.254(2)
_cell_length_b 14.405(2)
_cell_length_c 11.118(2)
_cell_measurement_reflns_used 4217
_cell_measurement_temperature 100(2)
_cell_measurement_theta_max 63.444
_cell_measurement_theta_min 4.332
_cell_volume 2281.7(6)
_computing_cell_refinement 'CrysAlisPro 1.171.41.80a (Rigaku OD, 2020)'
_computing_data_collection 'CrysAlisPro 1.171.41.80a (Rigaku OD, 2020)'
_computing_data_reduction 'CrysAlisPro 1.171.41.80a (Rigaku OD, 2020)'
_computing_structure_refinement 'SHELXL-2016/6 (Sheldrick, 2016)'
_computing_structure_solution 'SHELXT-2016/6 (Sheldrick, 2016)'
_diffrn_ambient_temperature 100(2)
_diffrn_detector 'Hybrid Pixel Array Detector'
_diffrn_detector_area_resol_mean 10.0000
_diffrn_detector_type 'HyPix-Arc 150'
_diffrn_measured_fraction_theta_full 0.997
_diffrn_measured_fraction_theta_max 0.997
_diffrn_measurement_device 'four-circle diffractometer'
_diffrn_measurement_device_type 'XtaLAB Synergy R, DW system, HyPix-Arc 150'
_diffrn_measurement_method '\w scans'
_diffrn_radiation_type CuK\a
_diffrn_radiation_wavelength 1.5418
_diffrn_reflns_av_R_equivalents 0.1924
_diffrn_reflns_av_unetI/netI 0.1109
_diffrn_reflns_Laue_measured_fraction_full 0.997
_diffrn_reflns_Laue_measured_fraction_max 0.997
_diffrn_reflns_limit_h_max 16
_diffrn_reflns_limit_h_min -16
_diffrn_reflns_limit_k_max 16
_diffrn_reflns_limit_k_min -16
_diffrn_reflns_limit_l_max 12
_diffrn_reflns_limit_l_min -13
_diffrn_reflns_number 39050
_diffrn_reflns_point_group_measured_fraction_full 0.997
_diffrn_reflns_point_group_measured_fraction_max 0.997
_diffrn_reflns_theta_full 64.981
_diffrn_reflns_theta_max 64.981
_diffrn_reflns_theta_min 3.102
_diffrn_source 'Rotating-anode X-ray tube'
_diffrn_source_type 'Rigaku (Cu) X-ray Source'
_exptl_absorpt_coefficient_mu 2.941
_exptl_absorpt_correction_T_max 1.00000
_exptl_absorpt_correction_T_min 0.79652
_exptl_absorpt_correction_type multi-scan
_exptl_absorpt_process_details
;
CrysAlisPro 1.171.41.80a (Rigaku Oxford Diffraction, 2020)
Empirical absorption correction using spherical harmonics,
implemented in SCALE3 ABSPACK scaling algorithm.
;
_exptl_crystal_colour colourless
_exptl_crystal_density_diffrn 1.529
_exptl_crystal_description plate
_exptl_crystal_F_000 1092
_exptl_crystal_size_max 0.081
_exptl_crystal_size_mid 0.056
_exptl_crystal_size_min 0.043
_refine_diff_density_max 0.769
_refine_diff_density_min -0.512
_refine_diff_density_rms 0.130
_refine_ls_extinction_method none
_refine_ls_goodness_of_fit_ref 1.066
_refine_ls_hydrogen_treatment constr
_refine_ls_matrix_type full
_refine_ls_number_parameters 301
_refine_ls_number_reflns 3862
_refine_ls_number_restraints 0
_refine_ls_restrained_S_all 1.066
_refine_ls_R_factor_all 0.1580
_refine_ls_R_factor_gt 0.0844
_refine_ls_shift/su_max 0.005
_refine_ls_shift/su_mean 0.000
_refine_ls_structure_factor_coef Fsqd
_refine_ls_weighting_details 'w=1/[\s^2^(Fo^2^)+(0.1270P)^2^+2.2392P] where P=(Fo^2^+2Fc^2^)/3'
_refine_ls_weighting_scheme calc
_refine_ls_wR_factor_gt 0.2148
_refine_ls_wR_factor_ref 0.2437
_reflns_Friedel_coverage 0.000
_reflns_number_gt 2179
_reflns_number_total 3862
_reflns_threshold_expression 'I > 2\s(I)'
_cod_data_source_file d2ce00261b4.cif
_cod_data_source_block 2am31_deh_em
_cod_original_sg_symbol_H-M 'P 21/c'
_cod_database_code 7245024
_shelx_shelxl_version_number 2016/6
_shelx_space_group_comment
;
The symmetry employed for this shelxl refinement is uniquely defined
by the following loop, which should always be used as a source of
symmetry information in preference to the above space-group names.
They are only intended as comments.
;
_shelx_estimated_absorpt_t_min 0.797
_shelx_estimated_absorpt_t_max 0.884

loop_
_space_group_symop_operation_xyz
'x, y, z'
'-x, y+1/2, -z+1/2'
'-x, -y, -z'
'x, -y-1/2, z-1/2'

loop_
_atom_site_label
_atom_site_type_symbol
_atom_site_fract_x
_atom_site_fract_y
_atom_site_fract_z
_atom_site_U_iso_or_equiv
_atom_site_adp_type
_atom_site_occupancy
_atom_site_site_symmetry_order
_atom_site_calc_flag
_atom_site_refinement_flags_posn
_atom_site_refinement_flags_adp
_atom_site_refinement_flags_occupancy
_atom_site_disorder_assembly
_atom_site_disorder_group
P1A P 0.91954(12) 0.89166(12) 0.57239(16) 0.0223(5) Uani 1 1 d . . . . .
O1A O 0.9366(3) 0.9848(3) 0.6392(4) 0.0264(12) Uani 1 1 d . . . . .
H1PA H 0.973119 1.018009 0.599752 0.040 Uiso 1 1 calc R U . . .
O2A O 0.9747(3) 0.8852(3) 0.4573(4) 0.0251(11) Uani 1 1 d . . . . .
O3A O 0.9382(3) 0.8115(3) 0.6576(4) 0.0258(11) Uani 1 1 d . . . . .
P2A P 0.77061(12) 0.88219(13) 0.52089(17) 0.0261(5) Uani 1 1 d . . . . .
O4A O 0.7547(3) 0.9701(4) 0.4387(4) 0.0338(13) Uani 1 1 d . . . . .
H4PA H 0.721506 1.008847 0.474449 0.051 Uiso 1 1 calc R U . . .
O5A O 0.7110(3) 0.8867(4) 0.6313(4) 0.0315(12) Uani 1 1 d . . . . .
O6A O 0.7608(3) 0.7953(3) 0.4467(4) 0.0313(12) Uani 1 1 d . . . . .
P1B P 0.48616(13) 0.92571(13) 0.50178(19) 0.0293(5) Uani 1 1 d . . . . .
O1B O 0.5309(3) 0.8922(4) 0.6247(4) 0.0330(13) Uani 1 1 d . . . . .
H1PB H 0.589667 0.892843 0.620978 0.049 Uiso 1 1 calc R U . . .
O2B O 0.3809(3) 0.9145(3) 0.5099(5) 0.0338(13) Uani 1 1 d . . . . .
O3B O 0.5293(3) 0.8788(3) 0.3967(5) 0.0345(13) Uani 1 1 d . . . . .
N1A N 0.9058(4) 0.6348(4) 0.5960(5) 0.0262(14) Uani 1 1 d . . . . .
H1NA H 0.919370 0.691460 0.620524 0.031 Uiso 1 1 calc R U . . .
C2A C 0.9171(4) 0.6145(5) 0.4790(6) 0.0235(16) Uani 1 1 d . . . . .
N2A N 0.9513(4) 0.6783(4) 0.4057(5) 0.0297(15) Uani 1 1 d . . . . .
H2A1 H 0.966443 0.733638 0.433696 0.036 Uiso 1 1 calc R U . . .
H2A2 H 0.958724 0.665157 0.329343 0.036 Uiso 1 1 calc R U . . .
C3A C 0.8938(5) 0.5236(5) 0.4414(7) 0.0346(19) Uani 1 1 d . . . . .
H3A H 0.900976 0.505929 0.359887 0.041 Uiso 1 1 calc R U . . .
C4A C 0.8610(5) 0.4612(5) 0.5221(7) 0.0350(19) Uani 1 1 d . . . . .
H4A H 0.843298 0.400847 0.495662 0.042 Uiso 1 1 calc R U . . .
C5A C 0.8529(5) 0.4852(5) 0.6447(7) 0.0350(19) Uani 1 1 d . . . . .
H5A H 0.832732 0.440995 0.701821 0.042 Uiso 1 1 calc R U . . .
C6A C 0.8749(5) 0.5736(6) 0.6781(7) 0.0330(18) Uani 1 1 d . . . . .
H6A H 0.868554 0.592425 0.759288 0.040 Uiso 1 1 calc R U . . .
N1B N 0.6741(4) 0.6356(5) 0.5057(6) 0.0422(18) Uani 1 1 d . . . . .
H1NB H 0.698501 0.689814 0.488021 0.051 Uiso 1 1 calc R U . . .
C2B C 0.6521(5) 0.6185(6) 0.6179(8) 0.041(2) Uani 1 1 d . . . . .
N2B N 0.6662(5) 0.6885(5) 0.7026(6) 0.0432(18) Uani 1 1 d . . . . .
H2B1 H 0.689097 0.742409 0.680775 0.052 Uiso 1 1 calc R U . . .
H2B2 H 0.652126 0.678874 0.778141 0.052 Uiso 1 1 calc R U . . .
C3B C 0.6144(6) 0.5311(6) 0.6480(8) 0.045(2) Uani 1 1 d . . . . .
H3B H 0.597236 0.518046 0.728102 0.054 Uiso 1 1 calc R U . . .
C4B C 0.6032(6) 0.4656(7) 0.5594(10) 0.059(3) Uani 1 1 d . . . . .
H4B H 0.580136 0.405740 0.578742 0.070 Uiso 1 1 calc R U . . .
C5B C 0.6259(5) 0.4867(6) 0.4379(9) 0.048(2) Uani 1 1 d . . . . .
H5B H 0.617387 0.442974 0.374492 0.057 Uiso 1 1 calc R U . . .
C6B C 0.6604(6) 0.5737(7) 0.4190(8) 0.047(2) Uani 1 1 d . . . . .
H6B H 0.675486 0.590673 0.339314 0.057 Uiso 1 1 calc R U . . .
N1C N 0.2909(4) 0.8287(4) 0.3251(6) 0.0320(16) Uani 1 1 d . . . . .
H1NC H 0.328296 0.860215 0.374627 0.038 Uiso 1 1 calc R U . . .
C2C C 0.3288(5) 0.7664(5) 0.2499(7) 0.0331(19) Uani 1 1 d . . . . .
N2C N 0.4222(4) 0.7548(5) 0.2521(6) 0.0440(19) Uani 1 1 d . . . . .
H2C1 H 0.458050 0.787488 0.302100 0.053 Uiso 1 1 calc R U . . .
H2C2 H 0.447721 0.714384 0.203458 0.053 Uiso 1 1 calc R U . . .
C3C C 0.2666(6) 0.7170(6) 0.1733(7) 0.038(2) Uani 1 1 d . . . . .
H3C H 0.289545 0.671519 0.119807 0.046 Uiso 1 1 calc R U . . .
C4C C 0.1717(5) 0.7354(6) 0.1768(7) 0.039(2) Uani 1 1 d . . . . .
H4C H 0.129933 0.702952 0.123351 0.047 Uiso 1 1 calc R U . . .
C5C C 0.1352(5) 0.7994(5) 0.2555(8) 0.037(2) Uani 1 1 d . . . . .
H5C H 0.069643 0.810749 0.258350 0.045 Uiso 1 1 calc R U . . .
C6C C 0.1964(5) 0.8443(6) 0.3269(8) 0.039(2) Uani 1 1 d . . . . .
H6C H 0.173576 0.889126 0.381424 0.047 Uiso 1 1 calc R U . . .

loop_
_atom_site_aniso_label
_atom_site_aniso_U_11
_atom_site_aniso_U_22
_atom_site_aniso_U_33
_atom_site_aniso_U_23
_atom_site_aniso_U_13
_atom_site_aniso_U_12
P1A 0.0236(9) 0.0182(9) 0.0254(10) 0.0002(8) 0.0033(7) 0.0019(7)
O1A 0.029(3) 0.020(3) 0.031(3) -0.008(2) 0.007(2) -0.006(2)
O2A 0.033(3) 0.013(2) 0.029(3) -0.004(2) 0.004(2) -0.001(2)
O3A 0.032(3) 0.016(2) 0.030(3) 0.004(2) -0.001(2) 0.004(2)
P2A 0.0234(9) 0.0287(10) 0.0262(11) 0.0014(9) 0.0027(8) 0.0031(8)
O4A 0.035(3) 0.039(3) 0.028(3) 0.009(3) 0.011(2) 0.015(2)
O5A 0.026(2) 0.042(3) 0.027(3) 0.002(3) 0.003(2) 0.004(2)
O6A 0.031(3) 0.032(3) 0.030(3) -0.008(2) 0.001(2) -0.004(2)
P1B 0.0230(9) 0.0263(10) 0.0387(12) 0.0041(9) 0.0039(8) -0.0020(8)
O1B 0.024(3) 0.039(3) 0.037(3) 0.010(3) 0.006(2) -0.006(2)
O2B 0.024(3) 0.023(3) 0.054(4) -0.003(3) 0.005(2) 0.000(2)
O3B 0.027(3) 0.030(3) 0.046(3) -0.003(3) 0.004(2) -0.002(2)
N1A 0.027(3) 0.022(3) 0.030(4) -0.002(3) 0.004(3) 0.000(2)
C2A 0.022(3) 0.018(4) 0.031(4) 0.004(3) 0.000(3) 0.005(3)
N2A 0.036(4) 0.026(3) 0.027(4) -0.004(3) 0.006(3) 0.000(3)
C3A 0.032(4) 0.036(5) 0.036(5) -0.002(4) 0.002(4) 0.001(3)
C4A 0.033(4) 0.021(4) 0.051(6) -0.001(4) 0.000(4) -0.001(3)
C5A 0.034(4) 0.033(5) 0.039(5) 0.008(4) 0.001(4) 0.001(3)
C6A 0.034(4) 0.038(5) 0.026(4) 0.007(4) -0.001(3) 0.007(4)
N1B 0.039(4) 0.042(4) 0.045(5) -0.003(4) 0.003(3) -0.002(3)
C2B 0.028(4) 0.047(5) 0.049(6) 0.016(5) 0.011(4) 0.011(4)
N2B 0.052(4) 0.047(4) 0.032(4) 0.007(4) 0.010(3) 0.014(3)
C3B 0.040(5) 0.050(6) 0.045(6) 0.011(5) 0.006(4) 0.003(4)
C4B 0.030(5) 0.052(6) 0.093(8) -0.005(6) -0.003(5) -0.003(4)
C5B 0.032(5) 0.046(6) 0.065(7) -0.003(5) 0.002(4) -0.005(4)
C6B 0.041(5) 0.056(6) 0.043(6) -0.010(5) -0.008(4) 0.005(4)
N1C 0.031(3) 0.027(3) 0.038(4) -0.010(3) 0.004(3) 0.005(3)
C2C 0.031(4) 0.028(4) 0.041(5) -0.002(4) 0.007(4) 0.000(3)
N2C 0.032(4) 0.047(4) 0.053(5) -0.019(4) 0.012(3) 0.003(3)
C3C 0.052(5) 0.032(5) 0.032(5) -0.011(4) 0.006(4) -0.009(4)
C4C 0.038(5) 0.033(5) 0.046(5) 0.002(4) -0.003(4) -0.010(4)
C5C 0.030(4) 0.028(4) 0.054(6) 0.010(4) 0.002(4) -0.002(3)
C6C 0.030(4) 0.036(5) 0.053(6) -0.001(4) 0.012(4) 0.007(4)

loop_
_atom_type_symbol
_atom_type_description
_atom_type_scat_dispersion_real
_atom_type_scat_dispersion_imag
_atom_type_scat_source
C C 0.0181 0.0091 'International Tables Vol C Tables 4.2.6.8 and 6.1.1.4'
H H 0.0000 0.0000 'International Tables Vol C Tables 4.2.6.8 and 6.1.1.4'
N N 0.0311 0.0180 'International Tables Vol C Tables 4.2.6.8 and 6.1.1.4'
O O 0.0492 0.0322 'International Tables Vol C Tables 4.2.6.8 and 6.1.1.4'
P P 0.2955 0.4335 'International Tables Vol C Tables 4.2.6.8 and 6.1.1.4'

loop_
_geom_angle_atom_site_label_1
_geom_angle_atom_site_label_2
_geom_angle_atom_site_label_3
_geom_angle
_geom_angle_site_symmetry_1
_geom_angle_site_symmetry_3
_geom_angle_publ_flag
O3A P1A O2A 113.2(3) . . yes
O3A P1A O1A 109.8(3) . . yes
O2A P1A O1A 112.2(3) . . yes
O3A P1A P2A 105.5(2) . . yes
O2A P1A P2A 107.4(2) . . yes
O1A P1A P2A 108.5(2) . . yes
P1A O1A H1PA 109.5 . . ?
O6A P2A O5A 115.8(3) . . yes
O6A P2A O4A 110.0(3) . . yes
O5A P2A O4A 111.2(3) . . yes
O6A P2A P1A 105.6(2) . . yes
O5A P2A P1A 110.5(2) . . yes
O4A P2A P1A 102.9(2) . . yes
P2A O4A H4PA 109.5 . . ?
O3B P1B O2B 115.5(3) . . yes
O3B P1B O1B 112.0(3) . . yes
O2B P1B O1B 107.0(3) . . yes
O3B P1B P1B 110.5(2) . 3_676 yes
O2B P1B P1B 106.7(2) . 3_676 yes
O1B P1B P1B 104.5(2) . 3_676 yes
P1B O1B H1PB 109.5 . . ?
C2A N1A C6A 124.2(6) . . ?
C2A N1A H1NA 117.9 . . ?
C6A N1A H1NA 117.9 . . ?
N2A C2A N1A 119.9(6) . . ?
N2A C2A C3A 123.2(7) . . ?
N1A C2A C3A 116.9(6) . . ?
C2A N2A H2A1 120.0 . . ?
C2A N2A H2A2 120.0 . . ?
H2A1 N2A H2A2 120.0 . . ?
C4A C3A C2A 120.0(7) . . ?
C4A C3A H3A 120.0 . . ?
C2A C3A H3A 120.0 . . ?
C3A C4A C5A 120.9(7) . . ?
C3A C4A H4A 119.5 . . ?
C5A C4A H4A 119.5 . . ?
C6A C5A C4A 117.8(7) . . ?
C6A C5A H5A 121.1 . . ?
C4A C5A H5A 121.1 . . ?
N1A C6A C5A 120.2(7) . . ?
N1A C6A H6A 119.9 . . ?
C5A C6A H6A 119.9 . . ?
C2B N1B C6B 122.0(8) . . ?
C2B N1B H1NB 119.0 . . ?
C6B N1B H1NB 119.0 . . ?
N1B C2B N2B 118.2(8) . . ?
N1B C2B C3B 119.6(9) . . ?
N2B C2B C3B 122.3(8) . . ?
C2B N2B H2B1 120.0 . . ?
C2B N2B H2B2 120.0 . . ?
H2B1 N2B H2B2 120.0 . . ?
C4B C3B C2B 118.7(9) . . ?
C4B C3B H3B 120.6 . . ?
C2B C3B H3B 120.6 . . ?
C3B C4B C5B 120.5(9) . . ?
C3B C4B H4B 119.7 . . ?
C5B C4B H4B 119.7 . . ?
C6B C5B C4B 115.7(9) . . ?
C6B C5B H5B 122.2 . . ?
C4B C5B H5B 122.2 . . ?
N1B C6B C5B 123.5(9) . . ?
N1B C6B H6B 118.3 . . ?
C5B C6B H6B 118.3 . . ?
C2C N1C C6C 122.2(7) . . ?
C2C N1C H1NC 118.9 . . ?
C6C N1C H1NC 118.9 . . ?
N2C C2C N1C 119.2(7) . . ?
N2C C2C C3C 123.8(7) . . ?
N1C C2C C3C 117.0(7) . . ?
C2C N2C H2C1 120.0 . . ?
C2C N2C H2C2 120.0 . . ?
H2C1 N2C H2C2 120.0 . . ?
C4C C3C C2C 119.2(7) . . ?
C4C C3C H3C 120.4 . . ?
C2C C3C H3C 120.4 . . ?
C3C C4C C5C 122.2(8) . . ?
C3C C4C H4C 118.9 . . ?
C5C C4C H4C 118.9 . . ?
C6C C5C C4C 116.7(7) . . ?
C6C C5C H5C 121.7 . . ?
C4C C5C H5C 121.7 . . ?
C5C C6C N1C 122.7(8) . . ?
C5C C6C H6C 118.6 . . ?
N1C C6C H6C 118.6 . . ?

loop_
_geom_bond_atom_site_label_1
_geom_bond_atom_site_label_2
_geom_bond_distance
_geom_bond_site_symmetry_2
_geom_bond_publ_flag
P1A O3A 1.512(5) . yes
P1A O2A 1.525(5) . yes
P1A O1A 1.549(5) . yes
P1A P2A 2.185(3) . yes
O1A H1PA 0.8400 . ?
P2A O6A 1.503(5) . yes
P2A O5A 1.516(5) . yes
P2A O4A 1.573(5) . yes
O4A H4PA 0.8400 . ?
P1B O3B 1.499(5) . yes
P1B O2B 1.514(5) . yes
P1B O1B 1.566(5) . yes
P1B P1B 2.177(4) 3_676 yes
O1B H1PB 0.8400 . ?
N1A C2A 1.348(8) . ?
N1A C6A 1.353(9) . ?
N1A H1NA 0.8800 . ?
C2A N2A 1.330(8) . ?
C2A C3A 1.411(10) . ?
N2A H2A1 0.8800 . ?
N2A H2A2 0.8800 . ?
C3A C4A 1.364(10) . ?
C3A H3A 0.9500 . ?
C4A C5A 1.414(10) . ?
C4A H4A 0.9500 . ?
C5A C6A 1.361(11) . ?
C5A H5A 0.9500 . ?
C6A H6A 0.9500 . ?
N1B C2B 1.319(10) . ?
N1B C6B 1.324(10) . ?
N1B H1NB 0.8800 . ?
C2B N2B 1.390(11) . ?
C2B C3B 1.413(12) . ?
N2B H2B1 0.8800 . ?
N2B H2B2 0.8800 . ?
C3B C4B 1.370(12) . ?
C3B H3B 0.9500 . ?
C4B C5B 1.432(13) . ?
C4B H4B 0.9500 . ?
C5B C6B 1.365(12) . ?
C5B H5B 0.9500 . ?
C6B H6B 0.9500 . ?
N1C C2C 1.352(9) . ?
N1C C6C 1.366(9) . ?
N1C H1NC 0.8800 . ?
C2C N2C 1.341(9) . ?
C2C C3C 1.403(11) . ?
N2C H2C1 0.8800 . ?
N2C H2C2 0.8800 . ?
C3C C4C 1.381(11) . ?
C3C H3C 0.9500 . ?
C4C C5C 1.384(11) . ?
C4C H4C 0.9500 . ?
C5C C6C 1.329(11) . ?
C5C H5C 0.9500 . ?
C6C H6C 0.9500 . ?

loop_
_geom_hbond_atom_site_label_D
_geom_hbond_atom_site_label_H
_geom_hbond_atom_site_label_A
_geom_hbond_distance_DH
_geom_hbond_distance_HA
_geom_hbond_distance_DA
_geom_hbond_angle_DHA
_geom_hbond_site_symmetry_A
O1A H1PA O2A 0.84 1.71 2.517(6) 160.1 3_776
O4A H4PA O2B 0.84 1.84 2.627(6) 154.5 3_676
O1B H1PB O5A 0.84 1.73 2.567(6) 172.5 .
N1A H1NA O3A 0.88 1.80 2.672(7) 173.6 .
N2A H2A2 O3A 0.88 1.95 2.763(8) 152.7 4_575
N2A H2A1 O2A 0.88 2.20 3.052(7) 162.2 .
C3A H3A O1A 0.95 2.52 3.436(9) 160.7 4_575
N1B H1NB O6A 0.88 1.83 2.702(9) 173.7 .
N2B H2B2 O6A 0.88 2.42 3.000(9) 123.7 4_576
N2B H2B1 O5A 0.88 2.18 3.038(9) 166.2 .
C6B H6B O5A 0.95 2.41 3.350(10) 172.7 4_575
N1C H1NC O2B 0.88 1.83 2.688(8) 163.0 .
N2C H2C2 O1B 0.88 2.14 3.004(8) 165.6 4_575
N2C H2C1 O3B 0.88 1.95 2.820(9) 169.9 .
C3C H3C O2B 0.95 2.20 3.119(9) 163.6 4_575
C6C H6C O1A 0.95 2.41 3.137(9) 133.4 3_676

loop_
_geom_torsion_atom_site_label_1
_geom_torsion_atom_site_label_2
_geom_torsion_atom_site_label_3
_geom_torsion_atom_site_label_4
_geom_torsion
_geom_torsion_site_symmetry_1
_geom_torsion_site_symmetry_2
_geom_torsion_site_symmetry_3
_geom_torsion_site_symmetry_4
_geom_torsion_publ_flag
O3A P1A P2A O6A -67.7(3) . . . . yes
O2A P1A P2A O6A 53.3(3) . . . . yes
O1A P1A P2A O6A 174.7(3) . . . . yes
O3A P1A P2A O5A 58.2(3) . . . . yes
O2A P1A P2A O5A 179.2(3) . . . . yes
O1A P1A P2A O5A -59.4(3) . . . . yes
O3A P1A P2A O4A 177.0(3) . . . . yes
O2A P1A P2A O4A -62.1(3) . . . . yes
O1A P1A P2A O4A 59.3(3) . . . . yes
C6A N1A C2A N2A -177.5(6) . . . . ?
C6A N1A C2A C3A 0.8(10) . . . . ?
N2A C2A C3A C4A 178.6(7) . . . . ?
N1A C2A C3A C4A 0.4(10) . . . . ?
C2A C3A C4A C5A -2.2(11) . . . . ?
C3A C4A C5A C6A 2.9(11) . . . . ?
C2A N1A C6A C5A -0.1(11) . . . . ?
C4A C5A C6A N1A -1.7(11) . . . . ?
C6B N1B C2B N2B -178.1(7) . . . . ?
C6B N1B C2B C3B 1.1(11) . . . . ?
N1B C2B C3B C4B 1.1(12) . . . . ?
N2B C2B C3B C4B -179.7(7) . . . . ?
C2B C3B C4B C5B -2.4(12) . . . . ?
C3B C4B C5B C6B 1.4(12) . . . . ?
C2B N1B C6B C5B -2.2(13) . . . . ?
C4B C5B C6B N1B 0.9(13) . . . . ?
C6C N1C C2C N2C 179.6(7) . . . . ?
C6C N1C C2C C3C -0.6(11) . . . . ?
N2C C2C C3C C4C -178.9(7) . . . . ?
N1C C2C C3C C4C 1.3(11) . . . . ?
C2C C3C C4C C5C -1.6(12) . . . . ?
C3C C4C C5C C6C 1.2(12) . . . . ?
C4C C5C C6C N1C -0.5(12) . . . . ?
C2C N1C C6C C5C 0.3(12) . . . . ?
O1B P1B P1B O1B 180.000(1) . . 3_676 3_676 yes
O2B P1B P1B O1B -66.9(3) . . 3_676 3_676 yes
O3B P1B P1B O1B 59.3(3) . . 3_676 3_676 yes
O1B P1B P1B O2B 66.9(3) . . 3_676 3_676 yes
O2B P1B P1B O2B 180.000(0) . . 3_676 3_676 yes
O3B P1B P1B O2B -53.8(4) . . 3_676 3_676 yes
O1B P1B P1B O3B -59.3(3) . . 3_676 3_676 yes
O2B P1B P1B O3B 53.8(4) . . 3_676 3_676 yes
O3B P1B P1B O3B 180.000(2) . . 3_676 3_676 yes
